data_7706219
loop_
_publ_author_name
'Zhan, Shun-Ze'
'Chen, Wei'
'Zheng, Ji'
'Ng, Seik Weng'
'Li, Dan'

_publ_section_title
;
 Luminescent polymorphic aggregates of trinuclear Cu(I)-pyrazolate tuned
 by intertrimeric CuN<sub>Py</sub> weak coordination bonds.
;
_journal_issue 5
_journal_name_full 'Dalton transactions (Cambridge, England : 2003)'
_journal_page_first 1733
_journal_page_last 1739
_journal_paper_doi 10.1039/d0dt03661g
_journal_volume 50
_journal_year 2021
_chemical_formula_sum 'C30 H30 Cu3 N9 S3'
_chemical_formula_weight 803.43
_space_group_crystal_system triclinic
_space_group_IT_number 2
_space_group_name_Hall '-P 1'
_space_group_name_H-M_alt 'P -1'
_atom_sites_solution_hydrogens geom
_audit_creation_method SHELXL-2018/3
_audit_update_record
;
2020-12-21 deposited with the CCDC.	2020-12-24 downloaded from the CCDC.
;
_cell_angle_alpha 69.029(10)
_cell_angle_beta 87.551(9)
_cell_angle_gamma 88.214(8)
_cell_formula_units_Z 2
_cell_length_a 5.5976(6)
_cell_length_b 15.2435(16)
_cell_length_c 20.009(2)
_cell_measurement_reflns_used 2293
_cell_measurement_temperature 100(2)
_cell_measurement_theta_max 25.9350
_cell_measurement_theta_min 3.8250
_cell_volume 1592.5(3)
_computing_cell_refinement 'CrysAlisPro 1.171.41.67a (Rigaku OD, 2020)'
_computing_data_collection
;
CrysAlisPro, Agilent Technologies,
Version 1.171.36.32 (release 02-08-2013 CrysAlis171 .NET)
(compiled Aug  2 2013,16:46:58)
;
_computing_data_reduction 'CrysAlisPro 1.171.41.67a (Rigaku OD, 2020)'
_computing_molecular_graphics OLEX
_computing_publication_material OLEX
_computing_structure_refinement 'SHELXL-2018/3 (Sheldrick, 2018)'
_computing_structure_solution 'SHELXL-2018/3 (Sheldrick, 2018)'
_diffrn_ambient_temperature 100(2)
_diffrn_detector_area_resol_mean 10.4098
_diffrn_measured_fraction_theta_full 0.974
_diffrn_measured_fraction_theta_max 0.974
_diffrn_measurement_device_type 'Xcalibur, Atlas, Gemini'
_diffrn_measurement_method '\w scans'
_diffrn_radiation_type MoK\a
_diffrn_radiation_wavelength 0.71073
_diffrn_reflns_av_R_equivalents 0.0797
_diffrn_reflns_av_unetI/netI 0.1785
_diffrn_reflns_Laue_measured_fraction_full 0.974
_diffrn_reflns_Laue_measured_fraction_max 0.974
_diffrn_reflns_limit_h_max 6
_diffrn_reflns_limit_h_min -6
_diffrn_reflns_limit_k_max 18
_diffrn_reflns_limit_k_min -18
_diffrn_reflns_limit_l_max 19
_diffrn_reflns_limit_l_min -23
_diffrn_reflns_number 9072
_diffrn_reflns_point_group_measured_fraction_full 0.974
_diffrn_reflns_point_group_measured_fraction_max 0.974
_diffrn_reflns_theta_full 25.104
_diffrn_reflns_theta_max 25.104
_diffrn_reflns_theta_min 3.644
_diffrn_source 'fine-focus sealed X-ray tube'
_exptl_absorpt_coefficient_mu 2.220
_exptl_absorpt_correction_T_max 0.928
_exptl_absorpt_correction_T_min 0.636
_exptl_absorpt_correction_type analytical
_exptl_absorpt_process_details
;
CrysAlisPro 1.171.41.67a (Rigaku Oxford Diffraction, 2020)
Empirical absorption correction using spherical harmonics,
 implemented in SCALE3 ABSPACK scaling algorithm.
;
_exptl_crystal_colour colorless
_exptl_crystal_density_diffrn 1.675
_exptl_crystal_description prism
_exptl_crystal_F_000 816
_exptl_crystal_size_max 0.400
_exptl_crystal_size_mid 0.050
_exptl_crystal_size_min 0.050
_refine_diff_density_max 1.118
_refine_diff_density_min -1.049
_refine_diff_density_rms 0.153
_refine_ls_extinction_method none
_refine_ls_goodness_of_fit_ref 1.083
_refine_ls_hydrogen_treatment constr
_refine_ls_matrix_type full
_refine_ls_number_parameters 400
_refine_ls_number_reflns 5531
_refine_ls_number_restraints 12
_refine_ls_restrained_S_all 1.083
_refine_ls_R_factor_all 0.1534
_refine_ls_R_factor_gt 0.0918
_refine_ls_shift/su_max 0.000
_refine_ls_shift/su_mean 0.000
_refine_ls_structure_factor_coef Fsqd
_refine_ls_weighting_details 'w=1/[\s^2^(Fo^2^)+(0.0428P)^2^+5.0670P] where P=(Fo^2^+2Fc^2^)/3'
_refine_ls_weighting_scheme calc
_refine_ls_wR_factor_gt 0.1677
_refine_ls_wR_factor_ref 0.1956
_reflns_Friedel_coverage 0.000
_reflns_number_gt 3377
_reflns_number_total 5531
_reflns_threshold_expression 'I > 2\s(I)'
_cod_data_source_file d0dt03661g2.cif
_cod_data_source_block 1
_cod_depositor_comments 'Adding full bibliography for 7706219--7706223.cif.'
_cod_database_code 7706219
_shelx_shelxl_version_number 2018/3
_shelx_space_group_comment
;
The symmetry employed for this shelxl refinement is uniquely defined
by the following loop, which should always be used as a source of
symmetry information in preference to the above space-group names.
They are only intended as comments.
;
_shelx_estimated_absorpt_t_min 0.470
_shelx_estimated_absorpt_t_max 0.897

loop_
_space_group_symop_operation_xyz
'x, y, z'
'-x, -y, -z'

loop_
_atom_site_label
_atom_site_type_symbol
_atom_site_fract_x
_atom_site_fract_y
_atom_site_fract_z
_atom_site_U_iso_or_equiv
_atom_site_adp_type
_atom_site_occupancy
_atom_site_site_symmetry_order
_atom_site_calc_flag
_atom_site_refinement_flags_posn
_atom_site_refinement_flags_adp
_atom_site_refinement_flags_occupancy
_atom_site_disorder_assembly
_atom_site_disorder_group
Cu3 Cu 0.6569(2) 0.76620(7) 0.13930(7) 0.0193(3) Uani 1 1 d . . . . .
Cu1 Cu 0.3422(2) 0.57646(8) 0.20993(7) 0.0250(4) Uani 1 1 d . . . . .
Cu2 Cu 0.7771(2) 0.62863(8) 0.29711(7) 0.0214(3) Uani 1 1 d . . . . .
S3 S 0.0557(5) 0.75131(17) -0.07854(14) 0.0235(6) Uani 1 1 d . . . . .
S1 S 0.3077(7) 0.3067(2) 0.4940(2) 0.0579(11) Uani 1 1 d . . . . .
S2 S 1.4498(5) 0.92755(19) 0.21815(17) 0.0320(7) Uani 1 1 d . . . . .
N7 N 0.4203(14) 0.7405(5) 0.0874(4) 0.018(2) Uani 1 1 d . . . . .
N8 N 0.2722(14) 0.6625(5) 0.1197(4) 0.020(2) Uani 1 1 d . . . . .
N9 N 0.5387(15) 0.5646(5) -0.1648(5) 0.025(2) Uani 1 1 d . . . . .
N1 N 0.4118(15) 0.5021(5) 0.3036(4) 0.020(2) Uani 1 1 d . . . . .
N2 N 0.5897(15) 0.5235(5) 0.3414(4) 0.020(2) Uani 1 1 d . . . . .
N3 N 0.775(3) 0.0466(11) 0.5227(10) 0.106(6) Uani 1 1 d . . . . .
N4 N 0.9608(15) 0.7354(5) 0.2551(4) 0.021(2) Uani 1 1 d . . . . .
N5 N 0.9039(13) 0.7945(5) 0.1848(4) 0.0145(18) Uani 1 1 d . . . . .
N6 N 1.1195(19) 1.1501(6) 0.2987(6) 0.044(3) Uani 1 1 d . . . . .
C21 C 0.4980(17) 0.8637(6) -0.0309(5) 0.020(2) Uani 1 1 d . . . . .
H21A H 0.648358 0.869417 -0.009574 0.030 Uiso 1 1 calc R U . . .
H21B H 0.401036 0.921106 -0.039498 0.030 Uiso 1 1 calc R U . . .
H21C H 0.532673 0.854611 -0.076466 0.030 Uiso 1 1 calc R U . . .
C22 C 0.3635(17) 0.7812(6) 0.0190(5) 0.018(2) Uani 1 1 d . U . . .
C23 C 0.1707(17) 0.7333(6) 0.0056(6) 0.021(2) Uani 1 1 d . . . . .
C24 C 0.1244(17) 0.6601(6) 0.0702(5) 0.015(2) Uani 1 1 d . . . . .
C25 C -0.0639(18) 0.5855(6) 0.0860(6) 0.025(3) Uani 1 1 d . . . . .
H25A H -0.030903 0.534797 0.131435 0.037 Uiso 1 1 calc R U . . .
H25B H -0.060669 0.560089 0.047376 0.037 Uiso 1 1 calc R U . . .
H25C H -0.221998 0.613350 0.089430 0.037 Uiso 1 1 calc R U . . .
C26 C 0.2466(17) 0.6791(6) -0.1109(5) 0.018(2) Uani 1 1 d . . . . .
C27 C 0.4366(18) 0.6276(7) -0.0727(6) 0.024(2) Uani 1 1 d . . . . .
H27 H 0.471655 0.630044 -0.027390 0.029 Uiso 1 1 calc R U . . .
C28 C 0.574(2) 0.5723(7) -0.1020(6) 0.035(3) Uani 1 1 d . . . . .
H28 H 0.704042 0.537462 -0.075131 0.042 Uiso 1 1 calc R U . . .
C29 C 0.3559(16) 0.6155(6) -0.2005(6) 0.020(2) Uani 1 1 d . . . . .
H29 H 0.325414 0.612007 -0.245832 0.024 Uiso 1 1 calc R U . . .
C30 C 0.2085(18) 0.6724(6) -0.1766(5) 0.021(2) Uani 1 1 d . . . . .
H30 H 0.081505 0.706897 -0.205056 0.025 Uiso 1 1 calc R U . . .
C1 C 0.1128(18) 0.3790(7) 0.3241(6) 0.026(3) Uani 1 1 d . . . . .
H1A H 0.112970 0.404311 0.271664 0.038 Uiso 1 1 calc R U . . .
H1B H -0.040289 0.394350 0.343305 0.038 Uiso 1 1 calc R U . . .
H1C H 0.135329 0.310599 0.340856 0.038 Uiso 1 1 calc R U . . .
C2 C 0.3119(17) 0.4213(6) 0.3493(5) 0.017(2) Uani 1 1 d . . . . .
C3 C 0.4162(18) 0.3928(6) 0.4149(6) 0.024(3) Uani 1 1 d . . . . .
C4 C 0.5939(18) 0.4594(6) 0.4084(5) 0.018(2) Uani 1 1 d . . . . .
C5 C 0.768(2) 0.4634(7) 0.4600(5) 0.030(3) Uani 1 1 d . . . . .
H5A H 0.844677 0.524857 0.442336 0.046 Uiso 1 1 calc R U . . .
H5B H 0.890370 0.413893 0.465945 0.046 Uiso 1 1 calc R U . . .
H5C H 0.686416 0.454056 0.506285 0.046 Uiso 1 1 calc R U . . .
C6 C 0.492(3) 0.2031(10) 0.5030(9) 0.070(5) Uani 1 1 d . . . . .
C10 C 0.432(3) 0.1257(9) 0.5566(8) 0.070(3) Uani 1 1 d . . . . .
H10 H 0.295728 0.124329 0.587098 0.084 Uiso 1 1 calc R U . . .
C9 C 0.575(4) 0.0460(11) 0.5667(11) 0.097(7) Uani 1 1 d . . . . .
H9 H 0.535906 -0.010576 0.604852 0.117 Uiso 1 1 calc R U . . .
C8 C 0.830(4) 0.1257(9) 0.4698(10) 0.100(7) Uani 1 1 d . . . . .
H8 H 0.969054 0.128400 0.440303 0.120 Uiso 1 1 calc R U . . .
C7 C 0.689(3) 0.2022(9) 0.4580(8) 0.070(3) Uani 1 1 d . . . . .
H7 H 0.723764 0.257329 0.417842 0.084 Uiso 1 1 calc R U . . .
C11 C 1.2384(19) 0.7243(7) 0.3501(6) 0.029(3) Uani 1 1 d . . . . .
H11A H 1.218337 0.656174 0.365538 0.044 Uiso 1 1 calc R U . . .
H11B H 1.149159 0.748282 0.383357 0.044 Uiso 1 1 calc R U . . .
H11C H 1.408365 0.738073 0.349675 0.044 Uiso 1 1 calc R U . . .
C12 C 1.1458(18) 0.7704(6) 0.2766(5) 0.0189(17) Uani 1 1 d . . . . .
C13 C 1.2160(17) 0.8529(6) 0.2200(5) 0.017(2) Uani 1 1 d . . . . .
C14 C 1.0598(18) 0.8649(6) 0.1664(5) 0.0189(17) Uani 1 1 d . . . . .
C15 C 1.0495(18) 0.9411(6) 0.0935(5) 0.023(2) Uani 1 1 d . . . . .
H15A H 0.954964 0.919821 0.062245 0.035 Uiso 1 1 calc R U . . .
H15B H 1.212016 0.955103 0.072873 0.035 Uiso 1 1 calc R U . . .
H15C H 0.974927 0.997786 0.098014 0.035 Uiso 1 1 calc R U . . .
C16 C 1.3089(18) 1.0132(7) 0.2473(6) 0.025(3) Uani 1 1 d . . . . .
C17 C 1.0820(19) 1.0031(7) 0.2817(6) 0.031(3) Uani 1 1 d . U . . .
H17 H 0.987247 0.949947 0.288055 0.037 Uiso 1 1 calc R U . . .
C18 C 1.001(2) 1.0733(9) 0.3061(8) 0.053(4) Uani 1 1 d . . . . .
H18 H 0.848996 1.065673 0.330017 0.064 Uiso 1 1 calc R U . . .
C19 C 1.326(2) 1.1603(7) 0.2642(7) 0.041(3) Uani 1 1 d . . . . .
H19 H 1.410282 1.216384 0.256629 0.049 Uiso 1 1 calc R U . . .
C20 C 1.4326(19) 1.0951(7) 0.2375(6) 0.033(3) Uani 1 1 d . . . . .
H20 H 1.584711 1.106150 0.213343 0.039 Uiso 1 1 calc R U . . .

loop_
_atom_site_aniso_label
_atom_site_aniso_U_11
_atom_site_aniso_U_22
_atom_site_aniso_U_33
_atom_site_aniso_U_23
_atom_site_aniso_U_13
_atom_site_aniso_U_12
Cu3 0.0226(7) 0.0165(6) 0.0223(7) -0.0104(5) -0.0074(5) -0.0005(5)
Cu1 0.0260(8) 0.0239(7) 0.0204(8) -0.0013(6) -0.0064(6) -0.0031(5)
Cu2 0.0284(8) 0.0149(6) 0.0218(7) -0.0069(5) -0.0029(6) -0.0052(5)
S3 0.0232(15) 0.0239(13) 0.0276(16) -0.0139(12) -0.0103(12) 0.0057(11)
S1 0.064(3) 0.055(2) 0.049(2) -0.0116(18) 0.0016(19) -0.0018(19)
S2 0.0265(17) 0.0339(15) 0.0403(19) -0.0187(14) -0.0011(14) -0.0062(13)
N7 0.016(5) 0.016(4) 0.024(5) -0.008(4) 0.002(4) -0.002(3)
N8 0.025(5) 0.012(4) 0.020(5) -0.002(4) -0.001(4) 0.002(3)
N9 0.021(5) 0.027(5) 0.028(6) -0.009(4) -0.013(4) 0.004(4)
N1 0.024(5) 0.020(4) 0.020(5) -0.013(4) -0.001(4) 0.001(4)
N2 0.034(6) 0.007(4) 0.020(5) -0.006(4) -0.004(4) -0.006(4)
N3 0.113(15) 0.086(12) 0.119(15) -0.037(11) -0.007(12) 0.019(10)
N4 0.033(6) 0.017(4) 0.017(5) -0.010(4) -0.004(4) -0.006(4)
N5 0.012(4) 0.019(4) 0.014(5) -0.008(4) -0.005(3) 0.002(3)
N6 0.046(7) 0.028(5) 0.061(8) -0.018(5) -0.004(6) -0.006(5)
C21 0.017(6) 0.022(5) 0.023(6) -0.009(5) -0.003(4) -0.004(4)
C22 0.023(4) 0.014(4) 0.019(4) -0.008(3) -0.002(3) 0.007(3)
C23 0.013(6) 0.023(5) 0.036(7) -0.021(5) -0.007(5) 0.007(4)
C24 0.024(6) 0.013(5) 0.008(5) -0.003(4) -0.008(4) 0.012(4)
C25 0.026(6) 0.015(5) 0.034(7) -0.008(5) -0.003(5) 0.000(4)
C26 0.018(6) 0.012(5) 0.025(6) -0.007(4) -0.003(4) -0.007(4)
C27 0.020(6) 0.035(6) 0.019(6) -0.011(5) -0.012(5) 0.010(5)
C28 0.028(7) 0.041(7) 0.036(8) -0.014(6) -0.011(6) 0.017(5)
C29 0.009(5) 0.023(5) 0.036(7) -0.019(5) -0.002(5) -0.005(4)
C30 0.022(6) 0.015(5) 0.024(6) -0.005(5) -0.010(5) 0.003(4)
C1 0.018(6) 0.028(6) 0.039(7) -0.023(5) -0.004(5) 0.005(5)
C2 0.021(6) 0.009(5) 0.018(6) -0.001(4) 0.003(5) -0.006(4)
C3 0.021(6) 0.023(5) 0.027(7) -0.005(5) -0.011(5) -0.006(5)
C4 0.022(6) 0.024(5) 0.012(6) -0.010(5) -0.006(4) 0.006(4)
C5 0.045(8) 0.040(6) 0.011(6) -0.015(5) -0.013(5) 0.004(5)
C6 0.086(13) 0.054(9) 0.070(12) -0.023(8) 0.013(10) -0.018(9)
C10 0.091(9) 0.032(5) 0.066(8) 0.010(5) 0.001(6) -0.021(6)
C9 0.15(2) 0.049(10) 0.084(15) -0.006(10) -0.028(14) -0.018(12)
C8 0.17(2) 0.016(7) 0.102(15) -0.005(9) -0.057(13) 0.000(9)
C7 0.091(9) 0.032(5) 0.066(8) 0.010(5) 0.001(6) -0.021(6)
C11 0.024(7) 0.034(6) 0.036(7) -0.018(5) -0.012(5) -0.008(5)
C12 0.020(4) 0.020(4) 0.024(4) -0.016(3) 0.002(3) 0.003(3)
C13 0.025(6) 0.010(5) 0.014(5) -0.001(4) -0.001(4) -0.004(4)
C14 0.020(4) 0.020(4) 0.024(4) -0.016(3) 0.002(3) 0.003(3)
C15 0.029(7) 0.018(5) 0.024(6) -0.009(5) -0.005(5) -0.002(4)
C16 0.022(6) 0.031(6) 0.023(6) -0.012(5) -0.006(5) -0.005(5)
C17 0.027(4) 0.032(4) 0.035(5) -0.013(4) -0.004(4) -0.002(4)
C18 0.024(7) 0.057(8) 0.086(12) -0.037(8) -0.011(7) 0.019(6)
C19 0.035(8) 0.022(6) 0.067(10) -0.015(6) 0.001(7) -0.014(5)
C20 0.022(7) 0.026(6) 0.050(8) -0.014(6) -0.004(6) -0.005(5)

loop_
_atom_type_symbol
_atom_type_description
_atom_type_scat_dispersion_real
_atom_type_scat_dispersion_imag
_atom_type_scat_source
C C 0.0033 0.0016 'International Tables Vol C Tables 4.2.6.8 and 6.1.1.4'
H H 0.0000 0.0000 'International Tables Vol C Tables 4.2.6.8 and 6.1.1.4'
N N 0.0061 0.0033 'International Tables Vol C Tables 4.2.6.8 and 6.1.1.4'
S S 0.1246 0.1234 'International Tables Vol C Tables 4.2.6.8 and 6.1.1.4'
Cu Cu 0.3201 1.2651 'International Tables Vol C Tables 4.2.6.8 and 6.1.1.4'

loop_
_geom_angle_atom_site_label_1
_geom_angle_atom_site_label_2
_geom_angle_atom_site_label_3
_geom_angle
_geom_angle_site_symmetry_1
_geom_angle_site_symmetry_3
_geom_angle_publ_flag
N5 Cu3 N7 176.0(3) . . ?
N1 Cu1 N8 173.5(3) . . ?
N2 Cu2 N4 178.1(4) . . ?
C23 S3 C26 102.5(5) . . ?
C3 S1 C6 104.6(6) . . ?
C13 S2 C16 103.3(5) . . ?
C22 N7 N8 108.5(8) . . ?
C22 N7 Cu3 131.3(6) . . ?
N8 N7 Cu3 120.0(6) . . ?
C24 N8 N7 107.1(7) . . ?
C24 N8 Cu1 132.4(6) . . ?
N7 N8 Cu1 119.6(6) . . ?
C28 N9 C29 115.2(9) . . ?
C2 N1 N2 105.8(8) . . ?
C2 N1 Cu1 131.2(7) . . ?
N2 N1 Cu1 123.1(5) . . ?
C4 N2 N1 110.0(7) . . ?
C4 N2 Cu2 130.3(7) . . ?
N1 N2 Cu2 119.7(6) . . ?
C8 N3 C9 118.6(17) . . ?
C12 N4 N5 109.5(7) . . ?
C12 N4 Cu2 133.7(7) . . ?
N5 N4 Cu2 116.9(6) . . ?
C14 N5 N4 105.7(8) . . ?
C14 N5 Cu3 133.7(7) . . ?
N4 N5 Cu3 120.6(5) . . ?
C19 N6 C18 116.4(10) . . ?
C22 C21 H21A 109.5 . . ?
C22 C21 H21B 109.5 . . ?
H21A C21 H21B 109.5 . . ?
C22 C21 H21C 109.5 . . ?
H21A C21 H21C 109.5 . . ?
H21B C21 H21C 109.5 . . ?
N7 C22 C23 108.9(8) . . ?
N7 C22 C21 121.5(9) . . ?
C23 C22 C21 129.5(9) . . ?
C24 C23 C22 104.8(9) . . ?
C24 C23 S3 128.3(8) . . ?
C22 C23 S3 126.0(8) . . ?
N8 C24 C23 110.6(8) . . ?
N8 C24 C25 121.9(8) . . ?
C23 C24 C25 127.5(9) . . ?
C24 C25 H25A 109.5 . . ?
C24 C25 H25B 109.5 . . ?
H25A C25 H25B 109.5 . . ?
C24 C25 H25C 109.5 . . ?
H25A C25 H25C 109.5 . . ?
H25B C25 H25C 109.5 . . ?
C30 C26 C27 117.2(9) . . ?
C30 C26 S3 120.1(8) . . ?
C27 C26 S3 122.8(8) . . ?
C26 C27 C28 118.7(10) . . ?
C26 C27 H27 120.7 . . ?
C28 C27 H27 120.7 . . ?
N9 C28 C27 124.8(10) . . ?
N9 C28 H28 117.6 . . ?
C27 C28 H28 117.6 . . ?
N9 C29 C30 124.8(10) . . ?
N9 C29 H29 117.6 . . ?
C30 C29 H29 117.6 . . ?
C29 C30 C26 119.4(10) . . ?
C29 C30 H30 120.3 . . ?
C26 C30 H30 120.3 . . ?
C2 C1 H1A 109.5 . . ?
C2 C1 H1B 109.5 . . ?
H1A C1 H1B 109.5 . . ?
C2 C1 H1C 109.5 . . ?
H1A C1 H1C 109.5 . . ?
H1B C1 H1C 109.5 . . ?
N1 C2 C3 110.7(9) . . ?
N1 C2 C1 119.0(9) . . ?
C3 C2 C1 130.2(9) . . ?
C2 C3 C4 105.6(8) . . ?
C2 C3 S1 126.0(8) . . ?
C4 C3 S1 127.2(8) . . ?
N2 C4 C3 107.9(9) . . ?
N2 C4 C5 121.8(8) . . ?
C3 C4 C5 130.3(9) . . ?
C4 C5 H5A 109.5 . . ?
C4 C5 H5B 109.5 . . ?
H5A C5 H5B 109.5 . . ?
C4 C5 H5C 109.5 . . ?
H5A C5 H5C 109.5 . . ?
H5B C5 H5C 109.5 . . ?
C10 C6 C7 120.1(15) . . ?
C10 C6 S1 116.0(12) . . ?
C7 C6 S1 124.0(11) . . ?
C6 C10 C9 117.3(17) . . ?
C6 C10 H10 121.4 . . ?
C9 C10 H10 121.4 . . ?
N3 C9 C10 122.2(16) . . ?
N3 C9 H9 118.9 . . ?
C10 C9 H9 118.9 . . ?
N3 C8 C7 120(2) . . ?
N3 C8 H8 120.0 . . ?
C7 C8 H8 120.0 . . ?
C8 C7 C6 121.8(15) . . ?
C8 C7 H7 119.1 . . ?
C6 C7 H7 119.1 . . ?
C12 C11 H11A 109.5 . . ?
C12 C11 H11B 109.5 . . ?
H11A C11 H11B 109.5 . . ?
C12 C11 H11C 109.5 . . ?
H11A C11 H11C 109.5 . . ?
H11B C11 H11C 109.5 . . ?
N4 C12 C13 107.7(9) . . ?
N4 C12 C11 121.0(8) . . ?
C13 C12 C11 131.2(9) . . ?
C14 C13 C12 106.1(8) . . ?
C14 C13 S2 126.2(7) . . ?
C12 C13 S2 127.7(8) . . ?
N5 C14 C13 111.0(8) . . ?
N5 C14 C15 119.6(9) . . ?
C13 C14 C15 129.4(8) . . ?
C14 C15 H15A 109.5 . . ?
C14 C15 H15B 109.5 . . ?
H15A C15 H15B 109.5 . . ?
C14 C15 H15C 109.5 . . ?
H15A C15 H15C 109.5 . . ?
H15B C15 H15C 109.5 . . ?
C20 C16 C17 117.7(9) . . ?
C20 C16 S2 118.2(8) . . ?
C17 C16 S2 124.2(8) . . ?
C18 C17 C16 117.7(10) . . ?
C18 C17 H17 121.2 . . ?
C16 C17 H17 121.2 . . ?
N6 C18 C17 125.2(12) . . ?
N6 C18 H18 117.4 . . ?
C17 C18 H18 117.4 . . ?
N6 C19 C20 125.0(10) . . ?
N6 C19 H19 117.5 . . ?
C20 C19 H19 117.5 . . ?
C19 C20 C16 118.0(10) . . ?
C19 C20 H20 121.0 . . ?
C16 C20 H20 121.0 . . ?

loop_
_geom_bond_atom_site_label_1
_geom_bond_atom_site_label_2
_geom_bond_distance
_geom_bond_site_symmetry_2
_geom_bond_publ_flag
Cu3 N5 1.831(8) . ?
Cu3 N7 1.851(9) . ?
Cu1 N1 1.860(8) . ?
Cu1 N8 1.863(8) . ?
Cu2 N2 1.861(7) . ?
Cu2 N4 1.861(7) . ?
S3 C23 1.753(11) . ?
S3 C26 1.775(10) . ?
S1 C3 1.754(10) . ?
S1 C6 1.817(16) . ?
S2 C13 1.751(10) . ?
S2 C16 1.763(11) . ?
N7 C22 1.332(12) . ?
N7 N8 1.409(9) . ?
N8 C24 1.328(12) . ?
N9 C28 1.328(14) . ?
N9 C29 1.332(12) . ?
N1 C2 1.364(10) . ?
N1 N2 1.390(11) . ?
N2 C4 1.347(11) . ?
N3 C8 1.32(2) . ?
N3 C9 1.39(2) . ?
N4 C12 1.334(12) . ?
N4 N5 1.416(11) . ?
N5 C14 1.341(11) . ?
N6 C19 1.307(14) . ?
N6 C18 1.322(14) . ?
C21 C22 1.497(12) . ?
C21 H21A 0.9800 . ?
C21 H21B 0.9800 . ?
C21 H21C 0.9800 . ?
C22 C23 1.410(14) . ?
C23 C24 1.393(13) . ?
C24 C25 1.514(13) . ?
C25 H25A 0.9800 . ?
C25 H25B 0.9800 . ?
C25 H25C 0.9800 . ?
C26 C30 1.382(13) . ?
C26 C27 1.385(13) . ?
C27 C28 1.386(14) . ?
C27 H27 0.9500 . ?
C28 H28 0.9500 . ?
C29 C30 1.371(13) . ?
C29 H29 0.9500 . ?
C30 H30 0.9500 . ?
C1 C2 1.496(14) . ?
C1 H1A 0.9800 . ?
C1 H1B 0.9800 . ?
C1 H1C 0.9800 . ?
C2 C3 1.377(14) . ?
C3 C4 1.412(13) . ?
C4 C5 1.470(14) . ?
C5 H5A 0.9800 . ?
C5 H5B 0.9800 . ?
C5 H5C 0.9800 . ?
C6 C10 1.321(17) . ?
C6 C7 1.396(19) . ?
C10 C9 1.39(2) . ?
C10 H10 0.9500 . ?
C9 H9 0.9500 . ?
C8 C7 1.34(2) . ?
C8 H8 0.9500 . ?
C7 H7 0.9500 . ?
C11 C12 1.493(14) . ?
C11 H11A 0.9800 . ?
C11 H11B 0.9800 . ?
C11 H11C 0.9800 . ?
C12 C13 1.411(12) . ?
C13 C14 1.371(14) . ?
C14 C15 1.506(13) . ?
C15 H15A 0.9800 . ?
C15 H15B 0.9800 . ?
C15 H15C 0.9800 . ?
C16 C20 1.394(13) . ?
C16 C17 1.405(14) . ?
C17 C18 1.381(16) . ?
C17 H17 0.9500 . ?
C18 H18 0.9500 . ?
C19 C20 1.394(15) . ?
C19 H19 0.9500 . ?
C20 H20 0.9500 . ?

loop_
_geom_torsion_atom_site_label_1
_geom_torsion_atom_site_label_2
_geom_torsion_atom_site_label_3
_geom_torsion_atom_site_label_4
_geom_torsion
_geom_torsion_site_symmetry_1
_geom_torsion_site_symmetry_2
_geom_torsion_site_symmetry_3
_geom_torsion_site_symmetry_4
_geom_torsion_publ_flag
C22 N7 N8 C24 -1.9(10) . . . . ?
Cu3 N7 N8 C24 -178.7(6) . . . . ?
C22 N7 N8 Cu1 168.3(6) . . . . ?
Cu3 N7 N8 Cu1 -8.5(9) . . . . ?
C2 N1 N2 C4 -1.5(10) . . . . ?
Cu1 N1 N2 C4 177.8(6) . . . . ?
C2 N1 N2 Cu2 178.6(6) . . . . ?
Cu1 N1 N2 Cu2 -2.1(10) . . . . ?
C12 N4 N5 C14 -0.4(10) . . . . ?
Cu2 N4 N5 C14 -179.5(6) . . . . ?
C12 N4 N5 Cu3 -180.0(6) . . . . ?
Cu2 N4 N5 Cu3 0.9(9) . . . . ?
N8 N7 C22 C23 2.3(10) . . . . ?
Cu3 N7 C22 C23 178.6(7) . . . . ?
N8 N7 C22 C21 -176.9(7) . . . . ?
Cu3 N7 C22 C21 -0.6(14) . . . . ?
N7 C22 C23 C24 -1.9(10) . . . . ?
C21 C22 C23 C24 177.3(9) . . . . ?
N7 C22 C23 S3 -171.8(7) . . . . ?
C21 C22 C23 S3 7.3(15) . . . . ?
C26 S3 C23 C24 -83.0(9) . . . . ?
C26 S3 C23 C22 84.6(9) . . . . ?
N7 N8 C24 C23 0.7(10) . . . . ?
Cu1 N8 C24 C23 -167.7(7) . . . . ?
N7 N8 C24 C25 -179.4(8) . . . . ?
Cu1 N8 C24 C25 12.2(14) . . . . ?
C22 C23 C24 N8 0.7(11) . . . . ?
S3 C23 C24 N8 170.3(7) . . . . ?
C22 C23 C24 C25 -179.3(9) . . . . ?
S3 C23 C24 C25 -9.6(15) . . . . ?
C23 S3 C26 C30 178.3(7) . . . . ?
C23 S3 C26 C27 -1.5(9) . . . . ?
C30 C26 C27 C28 -0.5(13) . . . . ?
S3 C26 C27 C28 179.3(7) . . . . ?
C29 N9 C28 C27 0.5(15) . . . . ?
C26 C27 C28 N9 0.0(16) . . . . ?
C28 N9 C29 C30 -0.4(13) . . . . ?
N9 C29 C30 C26 -0.2(14) . . . . ?
C27 C26 C30 C29 0.6(13) . . . . ?
S3 C26 C30 C29 -179.2(6) . . . . ?
N2 N1 C2 C3 1.7(10) . . . . ?
Cu1 N1 C2 C3 -177.6(7) . . . . ?
N2 N1 C2 C1 -179.6(8) . . . . ?
Cu1 N1 C2 C1 1.1(13) . . . . ?
N1 C2 C3 C4 -1.2(11) . . . . ?
C1 C2 C3 C4 -179.7(10) . . . . ?
N1 C2 C3 S1 167.1(7) . . . . ?
C1 C2 C3 S1 -11.4(17) . . . . ?
C6 S1 C3 C2 101.8(11) . . . . ?
C6 S1 C3 C4 -92.5(11) . . . . ?
N1 N2 C4 C3 0.8(10) . . . . ?
Cu2 N2 C4 C3 -179.3(7) . . . . ?
N1 N2 C4 C5 178.6(9) . . . . ?
Cu2 N2 C4 C5 -1.5(14) . . . . ?
C2 C3 C4 N2 0.2(11) . . . . ?
S1 C3 C4 N2 -167.9(8) . . . . ?
C2 C3 C4 C5 -177.4(11) . . . . ?
S1 C3 C4 C5 14.6(16) . . . . ?
C3 S1 C6 C10 -175.1(12) . . . . ?
C3 S1 C6 C7 5.8(17) . . . . ?
C7 C6 C10 C9 2(3) . . . . ?
S1 C6 C10 C9 -177.4(13) . . . . ?
C8 N3 C9 C10 0(3) . . . . ?
C6 C10 C9 N3 0(3) . . . . ?
C9 N3 C8 C7 -3(3) . . . . ?
N3 C8 C7 C6 4(3) . . . . ?
C10 C6 C7 C8 -4(3) . . . . ?
S1 C6 C7 C8 175.1(14) . . . . ?
N5 N4 C12 C13 -0.8(10) . . . . ?
Cu2 N4 C12 C13 178.1(7) . . . . ?
N5 N4 C12 C11 177.6(8) . . . . ?
Cu2 N4 C12 C11 -3.5(14) . . . . ?
N4 C12 C13 C14 1.7(11) . . . . ?
C11 C12 C13 C14 -176.5(10) . . . . ?
N4 C12 C13 S2 -179.7(7) . . . . ?
C11 C12 C13 S2 2.2(16) . . . . ?
C16 S2 C13 C14 85.8(10) . . . . ?
C16 S2 C13 C12 -92.6(9) . . . . ?
N4 N5 C14 C13 1.5(10) . . . . ?
Cu3 N5 C14 C13 -179.0(7) . . . . ?
N4 N5 C14 C15 179.7(8) . . . . ?
Cu3 N5 C14 C15 -0.8(13) . . . . ?
C12 C13 C14 N5 -2.0(11) . . . . ?
S2 C13 C14 N5 179.4(7) . . . . ?
C12 C13 C14 C15 -179.9(9) . . . . ?
S2 C13 C14 C15 1.4(16) . . . . ?
C13 S2 C16 C20 -166.3(9) . . . . ?
C13 S2 C16 C17 15.5(11) . . . . ?
C20 C16 C17 C18 -2.6(16) . . . . ?
S2 C16 C17 C18 175.6(9) . . . . ?
C19 N6 C18 C17 2(2) . . . . ?
C16 C17 C18 N6 1(2) . . . . ?
C18 N6 C19 C20 -3(2) . . . . ?
N6 C19 C20 C16 1(2) . . . . ?
C17 C16 C20 C19 1.8(16) . . . . ?
S2 C16 C20 C19 -176.5(9) . . . . ?
